data_1574643
loop_
_publ_author_name
'Chiu, Tzu-Hao'
'Pillay, Michael N.'
'Kahlal, Samia'
'Saillard, Jean-Yves'
'Liu, C. W.'

_publ_section_title
;
 Rhodium-silver superatomic nanoclusters stabilized by diselenophosphate
 ligands.
;
_journal_issue 21
_journal_name_full Nanoscale
_journal_page_first 13502
_journal_page_last 13509
_journal_paper_doi 10.1039/d5nr01190f
_journal_volume 17
_journal_year 2025
_chemical_formula_sum 'C72 H169 Ag20 O24 P12 Rh Se24'
_chemical_formula_weight 5946.05
_space_group_crystal_system cubic
_space_group_IT_number 197
_space_group_name_Hall 'I 2 2 3'
_space_group_name_H-M_alt 'I 2 3'
_atom_sites_solution_hydrogens mixed
_audit_creation_method SHELXL-2018/3
_audit_update_record
;
2025-03-20 deposited with the CCDC.	2025-05-14 downloaded from the CCDC.
;
_cell_angle_alpha 90
_cell_angle_beta 90
_cell_angle_gamma 90
_cell_formula_units_Z 8
_cell_length_a 32.578(2)
_cell_length_b 32.578(2)
_cell_length_c 32.578(2)
_cell_measurement_reflns_used 9944
_cell_measurement_temperature 100(2)
_cell_measurement_theta_max 23.92
_cell_measurement_theta_min 2.34
_cell_volume 34576(4)
_computing_cell_refinement 'Bruker SAINT'
_computing_data_collection 'Bruker APEX2'
_computing_data_reduction 'Bruker SAINT'
_computing_molecular_graphics 'Bruker SHELXTL'
_computing_publication_material 'Bruker SHELXTL'
_computing_structure_refinement 'SHELXL-2018/3 (Sheldrick, 2018)'
_computing_structure_solution 'SHELXS-97 (Sheldrick 2008)'
_diffrn_ambient_temperature 100(2)
_diffrn_measured_fraction_theta_full 0.999
_diffrn_measured_fraction_theta_max 0.999
_diffrn_measurement_device_type 'Bruker APEX-II CCD'
_diffrn_measurement_method '\f and \w scans'
_diffrn_radiation_type MoK\a
_diffrn_radiation_wavelength 0.71073
_diffrn_reflns_av_R_equivalents 0.0856
_diffrn_reflns_av_unetI/netI 0.0425
_diffrn_reflns_Laue_measured_fraction_full 0.999
_diffrn_reflns_Laue_measured_fraction_max 0.999
_diffrn_reflns_limit_h_max 38
_diffrn_reflns_limit_h_min -38
_diffrn_reflns_limit_k_max 33
_diffrn_reflns_limit_k_min -38
_diffrn_reflns_limit_l_max 37
_diffrn_reflns_limit_l_min -38
_diffrn_reflns_number 112089
_diffrn_reflns_point_group_measured_fraction_full 0.999
_diffrn_reflns_point_group_measured_fraction_max 0.999
_diffrn_reflns_theta_full 25.062
_diffrn_reflns_theta_max 25.062
_diffrn_reflns_theta_min 0.884
_exptl_absorpt_coefficient_mu 7.507
_exptl_absorpt_correction_T_max 0.7452
_exptl_absorpt_correction_T_min 0.5134
_exptl_absorpt_correction_type multi-scan
_exptl_absorpt_process_details SADABS
_exptl_crystal_colour black
_exptl_crystal_density_diffrn 2.284
_exptl_crystal_description prism
_exptl_crystal_F_000 22192
_exptl_crystal_size_max 0.160
_exptl_crystal_size_mid 0.140
_exptl_crystal_size_min 0.080
_refine_diff_density_max 1.910
_refine_diff_density_min -1.191
_refine_diff_density_rms 0.204
_refine_ls_abs_structure_details
; 
 Refined as an inversion twin. 
;
_refine_ls_abs_structure_Flack 0.00(2)
_refine_ls_extinction_method none
_refine_ls_goodness_of_fit_ref 1.078
_refine_ls_hydrogen_treatment mixed
_refine_ls_matrix_type full
_refine_ls_number_parameters 477
_refine_ls_number_reflns 10242
_refine_ls_number_restraints 145
_refine_ls_restrained_S_all 1.072
_refine_ls_R_factor_all 0.0906
_refine_ls_R_factor_gt 0.0592
_refine_ls_shift/su_max 0.001
_refine_ls_shift/su_mean 0.000
_refine_ls_structure_factor_coef Fsqd
_refine_ls_weighting_details 'w=1/[\s^2^(Fo^2^)+(0.0303P)^2^+1829.7992P] where P=(Fo^2^+2Fc^2^)/3'
_refine_ls_weighting_scheme calc
_refine_ls_wR_factor_gt 0.1234
_refine_ls_wR_factor_ref 0.1469
_reflns_Friedel_coverage 0.891
_reflns_Friedel_fraction_full 0.999
_reflns_Friedel_fraction_max 0.999
_reflns_number_gt 8232
_reflns_number_total 10242
_reflns_threshold_expression 'I > 2\s(I)'
_cod_data_source_file d5nr01190f2.cif
_cod_data_source_block 2
_cod_depositor_comments 'Adding full bibliography for 1574642--1574644.cif.'
_cod_original_cell_volume 34577(8)
_cod_database_code 1574643
_shelx_shelxl_version_number 2018/3
_shelx_space_group_comment
; 
The symmetry employed for this shelxl refinement is uniquely defined 
by the following loop, which should always be used as a source of 
symmetry information in preference to the above space-group names. 
They are only intended as comments. 
;
_shelx_estimated_absorpt_t_min 0.380
_shelx_estimated_absorpt_t_max 0.585
_platon_squeeze_void_probe_radius 1.20

loop_
_space_group_symop_operation_xyz
'x, y, z'
'-x, -y, z'
'-x, y, -z'
'x, -y, -z'
'z, x, y'
'z, -x, -y'
'-z, -x, y'
'-z, x, -y'
'y, z, x'
'-y, z, -x'
'y, -z, -x'
'-y, -z, x'
'x+1/2, y+1/2, z+1/2'
'-x+1/2, -y+1/2, z+1/2'
'-x+1/2, y+1/2, -z+1/2'
'x+1/2, -y+1/2, -z+1/2'
'z+1/2, x+1/2, y+1/2'
'z+1/2, -x+1/2, -y+1/2'
'-z+1/2, -x+1/2, y+1/2'
'-z+1/2, x+1/2, -y+1/2'
'y+1/2, z+1/2, x+1/2'
'-y+1/2, z+1/2, -x+1/2'
'y+1/2, -z+1/2, -x+1/2'
'-y+1/2, -z+1/2, x+1/2'

loop_
_atom_site_label
_atom_site_type_symbol
_atom_site_fract_x
_atom_site_fract_y
_atom_site_fract_z
_atom_site_U_iso_or_equiv
_atom_site_adp_type
_atom_site_occupancy
_atom_site_site_symmetry_order
_atom_site_calc_flag
_atom_site_refinement_flags_posn
_atom_site_refinement_flags_adp
_atom_site_refinement_flags_occupancy
_atom_site_disorder_assembly
_atom_site_disorder_group
H1M H 0.7149(3) 0.7149(3) 0.2851(3) 0.050 Uiso 1 3 d DS U P . .
Ag1 Ag 0.74602(7) 0.70991(7) 0.33456(7) 0.0539(5) Uani 1 1 d . . . . .
Ag2 Ag 0.79686(6) 0.67855(5) 0.26610(5) 0.0388(4) Uani 1 1 d . . . . .
Ag3 Ag 0.81154(5) 0.75860(5) 0.30653(5) 0.0375(4) Uani 1 1 d . . . . .
Ag4 Ag 0.82154(5) 0.74745(6) 0.21812(5) 0.0389(4) Uani 1 1 d . . . . .
Ag5 Ag 0.82802(7) 0.67931(6) 0.35046(6) 0.0498(5) Uani 1 1 d . . . . .
Ag6 Ag 0.88297(6) 0.71697(6) 0.27734(6) 0.0439(5) Uani 1 1 d . . . . .
Ag7 Ag 0.66430(6) 0.66430(6) 0.33570(6) 0.0535(9) Uani 1 3 d S T P . .
Ag8 Ag 0.82581(5) 0.82581(5) 0.17419(5) 0.0326(6) Uani 1 3 d S T P . .
Rh1 Rh 0.74451(5) 0.74451(5) 0.25549(5) 0.0358(7) Uani 1 3 d DS T P . .
Se1 Se 0.70625(9) 0.68639(9) 0.40107(9) 0.0557(7) Uani 1 1 d . . . . .
Se2 Se 0.77952(10) 0.61468(9) 0.35457(9) 0.0555(7) Uani 1 1 d . . . . .
Se3 Se 0.82758(9) 0.74215(10) 0.40029(9) 0.0548(7) Uani 1 1 d . . . . .
Se4 Se 0.88756(8) 0.78891(8) 0.31807(8) 0.0471(6) Uani 1 1 d . . . . .
Se5 Se 0.90187(10) 0.65624(9) 0.32610(10) 0.0605(8) Uani 1 1 d . . . . .
Se6 Se 0.83421(10) 0.61089(9) 0.24612(12) 0.0674(9) Uani 1 1 d . . . . .
Se7 Se 0.82819(8) 0.78107(8) 0.10804(7) 0.0404(6) Uani 1 1 d . . . . .
Se8 Se 0.89421(8) 0.71762(8) 0.19725(8) 0.0462(6) Uani 1 1 d . . . . .
P1 P 0.7479(3) 0.6348(2) 0.4093(2) 0.0563(19) Uani 1 1 d . . . . .
P2 P 0.8848(2) 0.7682(2) 0.3815(2) 0.0504(17) Uani 1 1 d . . . . .
P3 P 0.8831(2) 0.6050(2) 0.2884(2) 0.0512(18) Uani 1 1 d . . . . .
P4 P 0.7779(2) 0.8091(2) 0.0767(2) 0.0416(15) Uani 1 1 d . . . . .
O1 O 0.7260(7) 0.5978(6) 0.4307(6) 0.070(6) Uani 1 1 d . . . . .
O2 O 0.7783(7) 0.6488(6) 0.4442(6) 0.062(5) Uani 1 1 d . . . . .
O3 O 0.9199(6) 0.7377(7) 0.3929(6) 0.062(5) Uani 1 1 d . . . . .
O4 O 0.8961(6) 0.8056(7) 0.4102(6) 0.062(5) Uani 1 1 d . . . . .
O5 O 0.8743(8) 0.5670(6) 0.3156(7) 0.075(6) Uani 1 1 d . . . . .
O6 O 0.9227(7) 0.5883(7) 0.2672(8) 0.077(6) Uani 1 1 d . . . . .
O7 O 0.7760(6) 0.7937(6) 0.0313(5) 0.055(5) Uani 1 1 d . . . . .
O8 O 0.7825(5) 0.8569(5) 0.0707(4) 0.036(3) Uani 1 1 d . . . . .
C1 C 0.7054(12) 0.5647(11) 0.4079(10) 0.078(8) Uani 1 1 d . . . . .
H1 H 0.707058 0.569557 0.377625 0.094 Uiso 1 1 calc R U . . .
C2 C 0.6611(15) 0.5657(13) 0.4225(15) 0.117(14) Uani 1 1 d . . . . .
H2A H 0.659800 0.556679 0.451158 0.175 Uiso 1 1 calc R U . . .
H2B H 0.644509 0.547269 0.405435 0.175 Uiso 1 1 calc R U . . .
H2C H 0.650458 0.593718 0.420273 0.175 Uiso 1 1 calc R U . . .
C3 C 0.7238(16) 0.5249(10) 0.4188(13) 0.107(13) Uani 1 1 d . . . . .
H3A H 0.752779 0.524717 0.410788 0.160 Uiso 1 1 calc R U . . .
H3B H 0.709262 0.502832 0.404435 0.160 Uiso 1 1 calc R U . . .
H3C H 0.721586 0.520659 0.448519 0.160 Uiso 1 1 calc R U . . .
C4 C 0.8082(11) 0.6226(10) 0.4630(10) 0.070(8) Uani 1 1 d . . . . .
H4 H 0.804986 0.594850 0.450255 0.084 Uiso 1 1 calc R U . . .
C5 C 0.7992(14) 0.618(2) 0.5057(13) 0.17(3) Uani 1 1 d . . . . .
H5A H 0.809862 0.641741 0.520817 0.248 Uiso 1 1 calc R U . . .
H5B H 0.812181 0.592904 0.516066 0.248 Uiso 1 1 calc R U . . .
H5C H 0.769433 0.616213 0.509555 0.248 Uiso 1 1 calc R U . . .
C6 C 0.8503(13) 0.6373(16) 0.4522(14) 0.114(15) Uani 1 1 d . . . . .
H6A H 0.850279 0.667290 0.450198 0.171 Uiso 1 1 calc R U . . .
H6B H 0.858654 0.625450 0.425860 0.171 Uiso 1 1 calc R U . . .
H6C H 0.869718 0.628726 0.473608 0.171 Uiso 1 1 calc R U . . .
C7 C 0.9645(9) 0.7524(12) 0.3896(9) 0.071(9) Uani 1 1 d . . . . .
H7 H 0.966165 0.780270 0.376931 0.085 Uiso 1 1 calc R U . . .
C8 C 0.9870(12) 0.7212(14) 0.3643(11) 0.098(12) Uani 1 1 d . . . . .
H8A H 0.986666 0.694631 0.378439 0.147 Uiso 1 1 calc R U . . .
H8B H 1.015494 0.730079 0.360399 0.147 Uiso 1 1 calc R U . . .
H8C H 0.973619 0.718445 0.337504 0.147 Uiso 1 1 calc R U . . .
C9 C 0.9801(10) 0.7528(17) 0.4326(10) 0.115(18) Uani 1 1 d . . . . .
H9A H 0.977141 0.725320 0.444614 0.173 Uiso 1 1 calc R U . . .
H9B H 0.964197 0.772516 0.448856 0.173 Uiso 1 1 calc R U . . .
H9C H 1.009077 0.760709 0.432750 0.173 Uiso 1 1 calc R U . . .
C10 C 0.8751(13) 0.8451(13) 0.4076(13) 0.091(10) Uani 1 1 d . . . . .
H10 H 0.849453 0.842221 0.390918 0.109 Uiso 1 1 calc R U . . .
C11 C 0.864(2) 0.8546(12) 0.4526(15) 0.16(3) Uani 1 1 d . . . . .
H11A H 0.849823 0.830915 0.464606 0.237 Uiso 1 1 calc R U . . .
H11B H 0.845926 0.878628 0.453590 0.237 Uiso 1 1 calc R U . . .
H11C H 0.889090 0.860220 0.468116 0.237 Uiso 1 1 calc R U . . .
C12 C 0.9012(14) 0.8772(13) 0.3901(16) 0.115(14) Uani 1 1 d . . . . .
H12A H 0.922089 0.885148 0.410170 0.173 Uiso 1 1 calc R U . . .
H12B H 0.884353 0.901078 0.383054 0.173 Uiso 1 1 calc R U . . .
H12C H 0.914597 0.866700 0.365264 0.173 Uiso 1 1 calc R U . . .
C13 C 0.8905(17) 0.5581(13) 0.3557(14) 0.111(13) Uani 1 1 d . . . . .
H13 H 0.889872 0.583737 0.372650 0.134 Uiso 1 1 calc R U . . .
C14 C 0.8631(18) 0.5247(15) 0.3767(14) 0.135(17) Uani 1 1 d . . . . .
H14A H 0.834733 0.534571 0.378134 0.203 Uiso 1 1 calc R U . . .
H14B H 0.873337 0.519371 0.404435 0.203 Uiso 1 1 calc R U . . .
H14C H 0.864135 0.499384 0.360516 0.203 Uiso 1 1 calc R U . . .
C15 C 0.9326(18) 0.543(2) 0.3543(18) 0.17(3) Uani 1 1 d . . . . .
H15A H 0.934026 0.519266 0.335397 0.257 Uiso 1 1 calc R U . . .
H15B H 0.940980 0.533835 0.381792 0.257 Uiso 1 1 calc R U . . .
H15C H 0.950994 0.564421 0.344681 0.257 Uiso 1 1 calc R U . . .
C16 C 0.9484(11) 0.6121(10) 0.2417(12) 0.075(8) Uani 1 1 d . . . . .
H16 H 0.938668 0.641252 0.241904 0.089 Uiso 1 1 calc R U . . .
C17 C 0.9477(19) 0.5955(16) 0.1964(14) 0.14(2) Uani 1 1 d . . . . .
H17A H 0.967366 0.611064 0.179685 0.215 Uiso 1 1 calc R U . . .
H17B H 0.920096 0.598766 0.184922 0.215 Uiso 1 1 calc R U . . .
H17C H 0.955290 0.566419 0.196240 0.215 Uiso 1 1 calc R U . . .
C18 C 0.9899(13) 0.6110(18) 0.2534(16) 0.138(19) Uani 1 1 d . . . . .
H18A H 0.992694 0.621645 0.281353 0.208 Uiso 1 1 calc R U . . .
H18B H 1.006059 0.627997 0.234512 0.208 Uiso 1 1 calc R U . . .
H18C H 0.999808 0.582651 0.252337 0.208 Uiso 1 1 calc R U . . .
C19 C 0.7688(12) 0.7517(9) 0.0186(9) 0.069(7) Uani 1 1 d . . . . .
H19 H 0.762229 0.735100 0.043589 0.083 Uiso 1 1 calc R U . . .
C20 C 0.7332(13) 0.7505(11) -0.0090(10) 0.090(10) Uani 1 1 d . . . . .
H20A H 0.709578 0.763251 0.004609 0.134 Uiso 1 1 calc R U . . .
H20B H 0.726748 0.721964 -0.015728 0.134 Uiso 1 1 calc R U . . .
H20C H 0.739612 0.765630 -0.034190 0.134 Uiso 1 1 calc R U . . .
C21 C 0.8070(12) 0.7349(11) -0.0003(10) 0.083(9) Uani 1 1 d . . . . .
H21A H 0.822900 0.757332 -0.012466 0.124 Uiso 1 1 calc R U . . .
H21B H 0.799651 0.715059 -0.021714 0.124 Uiso 1 1 calc R U . . .
H21C H 0.823467 0.721199 0.020808 0.124 Uiso 1 1 calc R U . . .
C22 C 0.8236(9) 0.8773(9) 0.0614(9) 0.058(6) Uani 1 1 d . . . . .
H22 H 0.844016 0.871221 0.083531 0.069 Uiso 1 1 calc R U . . .
C23 C 0.8126(11) 0.9226(10) 0.0612(12) 0.078(10) Uani 1 1 d . . . . .
H23A H 0.802712 0.930683 0.088482 0.116 Uiso 1 1 calc R U . . .
H23B H 0.836904 0.938859 0.054174 0.116 Uiso 1 1 calc R U . . .
H23C H 0.790972 0.927606 0.040882 0.116 Uiso 1 1 calc R U . . .
C24 C 0.8390(12) 0.8628(12) 0.0205(10) 0.089(11) Uani 1 1 d . . . . .
H24A H 0.847112 0.833873 0.022558 0.134 Uiso 1 1 calc R U . . .
H24B H 0.862779 0.879285 0.012295 0.134 Uiso 1 1 calc R U . . .
H24C H 0.817218 0.865654 -0.000011 0.134 Uiso 1 1 calc R U . . .

loop_
_atom_site_aniso_label
_atom_site_aniso_U_11
_atom_site_aniso_U_22
_atom_site_aniso_U_33
_atom_site_aniso_U_23
_atom_site_aniso_U_13
_atom_site_aniso_U_12
Ag1 0.0565(13) 0.0518(12) 0.0533(12) 0.0176(10) 0.0153(10) -0.0054(10)
Ag2 0.0438(10) 0.0326(9) 0.0400(10) 0.0069(8) -0.0005(8) -0.0036(8)
Ag3 0.0377(10) 0.0383(10) 0.0364(10) 0.0055(8) 0.0018(8) -0.0027(8)
Ag4 0.0393(10) 0.0412(10) 0.0363(10) 0.0066(8) 0.0031(8) -0.0100(8)
Ag5 0.0629(13) 0.0439(11) 0.0426(11) 0.0068(9) -0.0021(9) 0.0001(10)
Ag6 0.0443(11) 0.0376(10) 0.0496(11) 0.0064(9) 0.0006(9) 0.0020(8)
Ag7 0.0535(9) 0.0535(9) 0.0535(9) 0.0107(9) 0.0107(9) -0.0107(9)
Ag8 0.0326(6) 0.0326(6) 0.0326(6) 0.0022(7) 0.0022(7) -0.0022(7)
Rh1 0.0358(7) 0.0358(7) 0.0358(7) 0.0053(7) 0.0053(7) -0.0053(7)
Se1 0.0637(18) 0.0546(17) 0.0488(16) 0.0133(13) 0.0153(13) -0.0035(14)
Se2 0.0655(19) 0.0432(15) 0.0577(17) 0.0096(13) 0.0023(15) -0.0073(14)
Se3 0.0552(17) 0.0648(18) 0.0444(15) 0.0004(13) 0.0057(13) -0.0038(14)
Se4 0.0457(14) 0.0464(15) 0.0494(15) 0.0023(12) -0.0011(12) -0.0056(12)
Se5 0.0662(19) 0.0511(17) 0.0643(19) 0.0058(14) -0.0105(16) 0.0030(14)
Se6 0.068(2) 0.0470(17) 0.087(2) -0.0036(16) -0.0067(18) 0.0041(15)
Se7 0.0422(14) 0.0426(13) 0.0364(13) -0.0028(11) 0.0020(11) -0.0011(11)
Se8 0.0466(15) 0.0426(14) 0.0494(15) -0.0028(12) 0.0057(12) 0.0011(12)
P1 0.062(5) 0.059(5) 0.048(4) 0.013(3) 0.000(4) -0.007(4)
P2 0.045(4) 0.060(5) 0.046(4) -0.004(3) -0.002(3) -0.002(3)
P3 0.054(4) 0.033(4) 0.066(5) 0.007(3) -0.003(4) 0.002(3)
P4 0.038(3) 0.045(4) 0.041(4) 0.005(3) -0.005(3) 0.005(3)
O1 0.108(17) 0.043(10) 0.060(12) 0.023(9) -0.001(11) -0.016(11)
O2 0.076(13) 0.052(11) 0.057(12) 0.018(9) 0.007(10) 0.002(10)
O3 0.046(9) 0.083(15) 0.056(12) 0.013(11) -0.005(8) -0.009(10)
O4 0.053(12) 0.081(12) 0.054(12) -0.010(10) -0.016(9) -0.017(10)
O5 0.104(17) 0.037(11) 0.085(14) -0.001(10) -0.010(13) 0.000(11)
O6 0.079(14) 0.057(13) 0.095(16) 0.006(12) 0.005(12) 0.011(10)
O7 0.078(13) 0.053(10) 0.033(9) 0.007(7) 0.008(9) -0.012(9)
O8 0.038(8) 0.042(9) 0.030(8) 0.016(7) -0.007(7) 0.006(7)
C1 0.11(2) 0.073(15) 0.046(17) 0.006(13) -0.008(15) -0.015(15)
C2 0.12(2) 0.10(3) 0.13(4) 0.00(3) 0.01(2) -0.040(19)
C3 0.17(4) 0.043(13) 0.10(3) -0.013(16) 0.01(3) -0.014(18)
C4 0.084(16) 0.059(18) 0.066(16) 0.017(14) 0.007(15) 0.020(14)
C5 0.10(3) 0.31(8) 0.08(2) 0.09(3) 0.02(2) 0.09(4)
C6 0.077(16) 0.17(4) 0.10(3) 0.01(3) 0.00(2) 0.00(2)
C7 0.057(13) 0.11(2) 0.044(14) -0.024(16) -0.011(11) -0.021(14)
C8 0.08(2) 0.14(3) 0.07(2) -0.03(2) 0.014(18) -0.01(2)
C9 0.039(16) 0.26(6) 0.050(15) -0.04(2) 0.001(12) -0.01(2)
C10 0.09(2) 0.088(18) 0.09(2) 0.000(18) 0.01(2) -0.004(14)
C11 0.32(8) 0.05(2) 0.11(3) -0.02(2) 0.05(4) 0.01(3)
C12 0.09(3) 0.09(2) 0.17(4) 0.02(3) 0.00(3) -0.02(2)
C13 0.16(3) 0.07(2) 0.10(2) 0.008(19) -0.03(2) 0.03(2)
C14 0.21(4) 0.12(4) 0.08(3) 0.04(2) -0.03(3) 0.00(3)
C15 0.17(3) 0.21(6) 0.13(4) 0.07(4) -0.04(3) 0.06(4)
C16 0.075(16) 0.056(18) 0.093(19) 0.000(14) 0.013(15) 0.017(14)
C17 0.21(5) 0.13(4) 0.09(2) -0.01(2) 0.01(2) -0.05(4)
C18 0.079(17) 0.20(6) 0.14(4) 0.01(4) 0.00(2) 0.00(2)
C19 0.11(2) 0.045(12) 0.052(16) 0.010(12) 0.001(12) -0.006(13)
C20 0.13(2) 0.08(2) 0.052(19) 0.012(17) -0.021(17) -0.02(2)
C21 0.13(2) 0.08(2) 0.042(17) -0.010(15) 0.005(16) 0.004(18)
C22 0.047(13) 0.066(13) 0.061(15) -0.014(13) -0.004(12) -0.016(11)
C23 0.07(2) 0.065(13) 0.10(3) 0.003(16) 0.03(2) -0.010(14)
C24 0.10(3) 0.10(3) 0.066(18) 0.012(17) 0.031(17) 0.02(2)

loop_
_atom_type_symbol
_atom_type_description
_atom_type_scat_dispersion_real
_atom_type_scat_dispersion_imag
_atom_type_scat_source
C C 0.0033 0.0016 'International Tables Vol C Tables 4.2.6.8 and 6.1.1.4'
H H 0.0000 0.0000 'International Tables Vol C Tables 4.2.6.8 and 6.1.1.4'
O O 0.0106 0.0060 'International Tables Vol C Tables 4.2.6.8 and 6.1.1.4'
P P 0.1023 0.0942 'International Tables Vol C Tables 4.2.6.8 and 6.1.1.4'
Se Se -0.0929 2.2259 'International Tables Vol C Tables 4.2.6.8 and 6.1.1.4'
Rh Rh -1.1178 0.9187 'International Tables Vol C Tables 4.2.6.8 and 6.1.1.4'
Ag Ag -0.8971 1.1015 'International Tables Vol C Tables 4.2.6.8 and 6.1.1.4'

loop_
_geom_angle_atom_site_label_1
_geom_angle_atom_site_label_2
_geom_angle_atom_site_label_3
_geom_angle
_geom_angle_site_symmetry_1
_geom_angle_site_symmetry_3
_geom_angle_publ_flag
Se1 Ag1 Ag3 143.46(13) . . ?
Se1 Ag1 Rh1 149.33(12) . . ?
Ag3 Ag1 Rh1 59.31(7) . . ?
Se1 Ag1 Ag2 109.80(11) . 8_656 ?
Ag3 Ag1 Ag2 60.20(6) . 8_656 ?
Rh1 Ag1 Ag2 57.97(5) . 8_656 ?
Se1 Ag1 Ag5 101.89(11) . . ?
Ag3 Ag1 Ag5 63.41(7) . . ?
Rh1 Ag1 Ag5 108.52(8) . . ?
Ag2 Ag1 Ag5 119.29(9) 8_656 . ?
Se1 Ag1 Ag2 142.50(11) . . ?
Ag3 Ag1 Ag2 61.65(7) . . ?
Rh1 Ag1 Ag2 57.17(5) . . ?
Ag2 Ag1 Ag2 107.65(9) 8_656 . ?
Ag5 Ag1 Ag2 60.01(7) . . ?
Se1 Ag1 Ag7 54.53(9) . . ?
Ag3 Ag1 Ag7 160.34(10) . . ?
Rh1 Ag1 Ag7 101.03(9) . . ?
Ag2 Ag1 Ag7 111.10(8) 8_656 . ?
Ag5 Ag1 Ag7 129.42(9) . . ?
Ag2 Ag1 Ag7 109.24(8) . . ?
Se1 Ag1 Ag1 94.31(10) . 8_656 ?
Ag3 Ag1 Ag1 105.46(6) . 8_656 ?
Rh1 Ag1 Ag1 55.07(5) . 8_656 ?
Ag2 Ag1 Ag1 57.63(8) 8_656 8_656 ?
Ag5 Ag1 Ag1 163.20(8) . 8_656 ?
Ag2 Ag1 Ag1 104.07(7) . 8_656 ?
Ag7 Ag1 Ag1 58.12(4) . 8_656 ?
Se1 Ag1 Ag1 111.06(9) . 11_566 ?
Ag3 Ag1 Ag1 105.44(7) . 11_566 ?
Rh1 Ag1 Ag1 55.07(5) . 11_566 ?
Ag2 Ag1 Ag1 105.69(7) 8_656 11_566 ?
Ag5 Ag1 Ag1 109.12(11) . 11_566 ?
Ag2 Ag1 Ag1 55.60(8) . 11_566 ?
Ag7 Ag1 Ag1 58.12(4) . 11_566 ?
Ag1 Ag1 Ag1 59.998(1) 8_656 11_566 ?
Se6 Ag2 Rh1 156.35(11) . . ?
Se6 Ag2 Ag4 113.46(11) . . ?
Rh1 Ag2 Ag4 59.57(8) . . ?
Se6 Ag2 Ag3 97.27(11) . 11_566 ?
Rh1 Ag2 Ag3 59.25(6) . 11_566 ?
Ag4 Ag2 Ag3 60.30(6) . 11_566 ?
Se6 Ag2 Ag1 107.39(11) . 11_566 ?
Rh1 Ag2 Ag1 59.57(7) . 11_566 ?
Ag4 Ag2 Ag1 108.53(8) . 11_566 ?
Ag3 Ag2 Ag1 58.51(7) 11_566 11_566 ?
Se6 Ag2 Ag5 94.58(10) . . ?
Rh1 Ag2 Ag5 108.93(7) . . ?
Ag4 Ag2 Ag5 114.20(8) . . ?
Ag3 Ag2 Ag5 168.14(9) 11_566 . ?
Ag1 Ag2 Ag5 117.95(9) 11_566 . ?
Se6 Ag2 Ag1 137.98(11) . . ?
Rh1 Ag2 Ag1 58.73(7) . . ?
Ag4 Ag2 Ag1 107.41(8) . . ?
Ag3 Ag2 Ag1 111.33(8) 11_566 . ?
Ag1 Ag2 Ag1 66.78(10) 11_566 . ?
Ag5 Ag2 Ag1 58.95(7) . . ?
Se6 Ag2 Ag3 141.49(11) . . ?
Rh1 Ag2 Ag3 58.04(5) . . ?
Ag4 Ag2 Ag3 60.32(6) . . ?
Ag3 Ag2 Ag3 108.30(9) 11_566 . ?
Ag1 Ag2 Ag3 110.43(8) 11_566 . ?
Ag5 Ag2 Ag3 61.27(6) . . ?
Ag1 Ag2 Ag3 56.71(7) . . ?
Se6 Ag2 Ag6 87.04(10) . . ?
Rh1 Ag2 Ag6 105.05(8) . . ?
Ag4 Ag2 Ag6 59.38(6) . . ?
Ag3 Ag2 Ag6 115.53(7) 11_566 . ?
Ag1 Ag2 Ag6 164.62(9) 11_566 . ?
Ag5 Ag2 Ag6 64.62(7) . . ?
Ag1 Ag2 Ag6 106.18(8) . . ?
Ag3 Ag2 Ag6 56.25(6) . . ?
Se4 Ag3 Rh1 149.95(11) . . ?
Se4 Ag3 Ag1 149.30(10) . . ?
Rh1 Ag3 Ag1 60.36(8) . . ?
Se4 Ag3 Ag6 58.08(8) . . ?
Rh1 Ag3 Ag6 111.23(8) . . ?
Ag1 Ag3 Ag6 117.31(8) . . ?
Se4 Ag3 Ag2 129.01(10) . 8_656 ?
Rh1 Ag3 Ag2 58.65(6) . 8_656 ?
Ag1 Ag3 Ag2 61.29(7) . 8_656 ?
Ag6 Ag3 Ag2 169.59(9) . 8_656 ?
Se4 Ag3 Ag4 97.65(8) . 8_656 ?
Rh1 Ag3 Ag4 59.16(7) . 8_656 ?
Ag1 Ag3 Ag4 110.28(8) . 8_656 ?
Ag6 Ag3 Ag4 114.18(8) . 8_656 ?
Ag2 Ag3 Ag4 59.68(6) 8_656 8_656 ?
Se4 Ag3 Ag4 94.62(8) . . ?
Rh1 Ag3 Ag4 58.53(7) . . ?
Ag1 Ag3 Ag4 109.56(8) . . ?
Ag6 Ag3 Ag4 61.43(6) . . ?
Ag2 Ag3 Ag4 108.68(8) 8_656 . ?
Ag4 Ag3 Ag4 61.45(8) 8_656 . ?
Se4 Ag3 Ag2 122.26(9) . . ?
Rh1 Ag3 Ag2 57.46(5) . . ?
Ag1 Ag3 Ag2 61.64(7) . . ?
Ag6 Ag3 Ag2 64.23(7) . . ?
Ag2 Ag3 Ag2 108.45(9) 8_656 . ?
Ag4 Ag3 Ag2 107.61(8) 8_656 . ?
Ag4 Ag3 Ag2 57.99(6) . . ?
Se4 Ag3 Ag5 94.85(9) . . ?
Rh1 Ag3 Ag5 106.46(8) . . ?
Ag1 Ag3 Ag5 59.70(7) . . ?
Ag6 Ag3 Ag5 66.70(7) . . ?
Ag2 Ag3 Ag5 116.87(8) 8_656 . ?
Ag4 Ag3 Ag5 165.38(9) 8_656 . ?
Ag4 Ag3 Ag5 110.07(8) . . ?
Ag2 Ag3 Ag5 58.86(6) . . ?
Se8 Ag4 Rh1 154.60(10) . . ?
Se8 Ag4 Ag2 95.97(9) . . ?
Rh1 Ag4 Ag2 58.68(6) . . ?
Se8 Ag4 Ag3 109.12(9) . 11_566 ?
Rh1 Ag4 Ag3 58.88(5) . 11_566 ?
Ag2 Ag4 Ag3 60.03(6) . 11_566 ?
Se8 Ag4 Ag3 113.49(9) . . ?
Rh1 Ag4 Ag3 58.25(5) . . ?
Ag2 Ag4 Ag3 61.69(6) . . ?
Ag3 Ag4 Ag3 109.17(9) 11_566 . ?
Se8 Ag4 Ag8 98.74(8) . . ?
Rh1 Ag4 Ag8 106.60(8) . . ?
Ag2 Ag4 Ag8 165.27(9) . . ?
Ag3 Ag4 Ag8 113.79(7) 11_566 . ?
Ag3 Ag4 Ag8 112.25(7) . . ?
Se8 Ag4 Ag6 55.82(8) . . ?
Rh1 Ag4 Ag6 108.24(7) . . ?
Ag2 Ag4 Ag6 64.41(6) . . ?
Ag3 Ag4 Ag6 119.90(8) 11_566 . ?
Ag3 Ag4 Ag6 58.20(6) . . ?
Ag8 Ag4 Ag6 125.47(7) . . ?
Se8 Ag4 Ag4 139.15(10) . 11_566 ?
Rh1 Ag4 Ag4 57.99(4) . 11_566 ?
Ag2 Ag4 Ag4 107.93(6) . 11_566 ?
Ag3 Ag4 Ag4 60.14(7) 11_566 11_566 ?
Ag3 Ag4 Ag4 107.00(6) . 11_566 ?
Ag8 Ag4 Ag4 59.67(4) . 11_566 ?
Ag6 Ag4 Ag4 165.03(8) . 11_566 ?
Se8 Ag4 Ag4 141.93(10) . 8_656 ?
Rh1 Ag4 Ag4 57.99(4) . 8_656 ?
Ag2 Ag4 Ag4 108.14(6) . 8_656 ?
Ag3 Ag4 Ag4 108.40(6) 11_566 8_656 ?
Ag3 Ag4 Ag4 58.41(7) . 8_656 ?
Ag8 Ag4 Ag4 59.67(4) . 8_656 ?
Ag6 Ag4 Ag4 108.83(10) . 8_656 ?
Ag4 Ag4 Ag4 60.0 11_566 8_656 ?
Se3 Ag5 Se2 126.23(12) . . ?
Se3 Ag5 Se5 114.48(12) . . ?
Se2 Ag5 Se5 109.50(12) . . ?
Se3 Ag5 Ag1 80.59(10) . . ?
Se2 Ag5 Ag1 74.41(10) . . ?
Se5 Ag5 Ag1 152.06(11) . . ?
Se3 Ag5 Ag2 125.99(11) . . ?
Se2 Ag5 Ag2 80.40(9) . . ?
Se5 Ag5 Ag2 91.80(10) . . ?
Ag1 Ag5 Ag2 61.05(7) . . ?
Se3 Ag5 Ag3 67.73(9) . . ?
Se2 Ag5 Ag3 127.19(11) . . ?
Se5 Ag5 Ag3 105.34(10) . . ?
Ag1 Ag5 Ag3 56.90(6) . . ?
Ag2 Ag5 Ag3 59.87(6) . . ?
Se3 Ag5 Ag6 99.44(10) . . ?
Se2 Ag5 Ag6 132.43(11) . . ?
Se5 Ag5 Ag6 51.72(8) . . ?
Ag1 Ag5 Ag6 104.42(8) . . ?
Ag2 Ag5 Ag6 60.15(6) . . ?
Ag3 Ag5 Ag6 54.50(6) . . ?
Se5 Ag6 Se8 125.16(12) . . ?
Se5 Ag6 Se4 110.25(11) . . ?
Se8 Ag6 Se4 118.19(11) . . ?
Se5 Ag6 Ag3 110.44(11) . . ?
Se8 Ag6 Ag3 116.05(10) . . ?
Se4 Ag6 Ag3 57.91(8) . . ?
Se5 Ag6 Ag4 144.34(11) . . ?
Se8 Ag6 Ag4 56.24(8) . . ?
Se4 Ag6 Ag4 93.82(9) . . ?
Ag3 Ag6 Ag4 60.37(6) . . ?
Se5 Ag6 Ag2 88.81(9) . . ?
Se8 Ag6 Ag2 90.69(9) . . ?
Se4 Ag6 Ag2 117.38(9) . . ?
Ag3 Ag6 Ag2 59.52(6) . . ?
Ag4 Ag6 Ag2 56.22(6) . . ?
Se5 Ag6 Ag5 52.61(9) . . ?
Se8 Ag6 Ag5 144.31(10) . . ?
Se4 Ag6 Ag5 89.88(9) . . ?
Ag3 Ag6 Ag5 58.80(6) . . ?
Ag4 Ag6 Ag5 103.57(8) . . ?
Ag2 Ag6 Ag5 55.23(6) . . ?
Se1 Ag7 Se1 119.989(4) . 11_566 ?
Se1 Ag7 Se1 119.993(3) . 8_656 ?
Se1 Ag7 Se1 119.991(3) 11_566 8_656 ?
Se1 Ag7 Ag1 98.59(10) . 8_656 ?
Se1 Ag7 Ag1 116.77(12) 11_566 8_656 ?
Se1 Ag7 Ag1 54.76(8) 8_656 8_656 ?
Se1 Ag7 Ag1 116.77(12) . 11_566 ?
Se1 Ag7 Ag1 54.76(8) 11_566 11_566 ?
Se1 Ag7 Ag1 98.59(10) 8_656 11_566 ?
Ag1 Ag7 Ag1 63.76(9) 8_656 11_566 ?
Se1 Ag7 Ag1 54.76(8) . . ?
Se1 Ag7 Ag1 98.59(10) 11_566 . ?
Se1 Ag7 Ag1 116.77(12) 8_656 . ?
Ag1 Ag7 Ag1 63.76(9) 8_656 . ?
Ag1 Ag7 Ag1 63.77(9) 11_566 . ?
Se7 Ag8 Se7 117.11(5) . 8_656 ?
Se7 Ag8 Se7 117.11(5) . 11_566 ?
Se7 Ag8 Se7 117.11(5) 8_656 11_566 ?
Se7 Ag8 Ag4 77.97(7) . 11_566 ?
Se7 Ag8 Ag4 135.18(11) 8_656 11_566 ?
Se7 Ag8 Ag4 85.29(8) 11_566 11_566 ?
Se7 Ag8 Ag4 135.18(11) . 8_656 ?
Se7 Ag8 Ag4 85.29(8) 8_656 8_656 ?
Se7 Ag8 Ag4 77.97(7) 11_566 8_656 ?
Ag4 Ag8 Ag4 60.66(8) 11_566 8_656 ?
Se7 Ag8 Ag4 85.29(8) . . ?
Se7 Ag8 Ag4 77.97(7) 8_656 . ?
Se7 Ag8 Ag4 135.18(11) 11_566 . ?
Ag4 Ag8 Ag4 60.65(8) 11_566 . ?
Ag4 Ag8 Ag4 60.65(8) 8_656 . ?
Ag2 Rh1 Ag2 117.34(4) . 11_566 ?
Ag2 Rh1 Ag2 117.34(4) . 8_656 ?
Ag2 Rh1 Ag2 117.34(4) 11_566 8_656 ?
Ag2 Rh1 Ag3 62.10(5) . 11_566 ?
Ag2 Rh1 Ag3 64.50(5) 11_566 11_566 ?
Ag2 Rh1 Ag3 177.43(12) 8_656 11_566 ?
Ag2 Rh1 Ag3 177.43(12) . 8_656 ?
Ag2 Rh1 Ag3 62.10(5) 11_566 8_656 ?
Ag2 Rh1 Ag3 64.50(5) 8_656 8_656 ?
Ag3 Rh1 Ag3 115.98(5) 11_566 8_656 ?
Ag2 Rh1 Ag3 64.50(5) . . ?
Ag2 Rh1 Ag3 177.43(12) 11_566 . ?
Ag2 Rh1 Ag3 62.09(5) 8_656 . ?
Ag3 Rh1 Ag3 115.98(5) 11_566 . ?
Ag3 Rh1 Ag3 115.98(5) 8_656 . ?
Ag2 Rh1 Ag4 61.75(6) . . ?
Ag2 Rh1 Ag4 115.73(8) 11_566 . ?
Ag2 Rh1 Ag4 115.48(8) 8_656 . ?
Ag3 Rh1 Ag4 61.96(6) 11_566 . ?
Ag3 Rh1 Ag4 116.01(11) 8_656 . ?
Ag3 Rh1 Ag4 63.22(6) . . ?
Ag2 Rh1 Ag4 115.73(8) . 8_656 ?
Ag2 Rh1 Ag4 115.48(8) 11_566 8_656 ?
Ag2 Rh1 Ag4 61.75(6) 8_656 8_656 ?
Ag3 Rh1 Ag4 116.01(11) 11_566 8_656 ?
Ag3 Rh1 Ag4 63.22(6) 8_656 8_656 ?
Ag3 Rh1 Ag4 61.96(6) . 8_656 ?
Ag4 Rh1 Ag4 64.02(9) . 8_656 ?
Ag2 Rh1 Ag4 115.48(8) . 11_566 ?
Ag2 Rh1 Ag4 61.75(6) 11_566 11_566 ?
Ag2 Rh1 Ag4 115.73(8) 8_656 11_566 ?
Ag3 Rh1 Ag4 63.22(6) 11_566 11_566 ?
Ag3 Rh1 Ag4 61.96(6) 8_656 11_566 ?
Ag3 Rh1 Ag4 116.01(11) . 11_566 ?
Ag4 Rh1 Ag4 64.02(9) . 11_566 ?
Ag4 Rh1 Ag4 64.02(9) 8_656 11_566 ?
Ag2 Rh1 Ag1 62.46(7) . 11_566 ?
Ag2 Rh1 Ag1 64.10(7) 11_566 11_566 ?
Ag2 Rh1 Ag1 121.89(12) 8_656 11_566 ?
Ag3 Rh1 Ag1 60.34(6) 11_566 11_566 ?
Ag3 Rh1 Ag1 118.45(8) 8_656 11_566 ?
Ag3 Rh1 Ag1 118.42(8) . 11_566 ?
Ag4 Rh1 Ag1 112.60(6) . 11_566 ?
Ag4 Rh1 Ag1 176.28(10) 8_656 11_566 ?
Ag4 Rh1 Ag1 113.43(6) 11_566 11_566 ?
Ag2 Rh1 Ag1 121.89(12) . 8_656 ?
Ag2 Rh1 Ag1 62.45(7) 11_566 8_656 ?
Ag2 Rh1 Ag1 64.10(7) 8_656 8_656 ?
Ag3 Rh1 Ag1 118.43(8) 11_566 8_656 ?
Ag3 Rh1 Ag1 60.34(6) 8_656 8_656 ?
Ag3 Rh1 Ag1 118.45(8) . 8_656 ?
Ag4 Rh1 Ag1 176.28(10) . 8_656 ?
Ag4 Rh1 Ag1 113.43(6) 8_656 8_656 ?
Ag4 Rh1 Ag1 112.60(6) 11_566 8_656 ?
Ag1 Rh1 Ag1 69.86(10) 11_566 8_656 ?
Ag2 Rh1 Ag1 64.10(7) . . ?
Ag2 Rh1 Ag1 121.90(12) 11_566 . ?
Ag2 Rh1 Ag1 62.45(7) 8_656 . ?
Ag3 Rh1 Ag1 118.45(8) 11_566 . ?
Ag3 Rh1 Ag1 118.42(8) 8_656 . ?
Ag3 Rh1 Ag1 60.33(6) . . ?
Ag4 Rh1 Ag1 113.43(6) . . ?
Ag4 Rh1 Ag1 112.60(6) 8_656 . ?
Ag4 Rh1 Ag1 176.28(10) 11_566 . ?
Ag1 Rh1 Ag1 69.87(10) 11_566 . ?
Ag1 Rh1 Ag1 69.86(10) 8_656 . ?
P1 Se1 Ag7 102.3(2) . . ?
P1 Se1 Ag1 91.1(2) . . ?
Ag7 Se1 Ag1 70.71(12) . . ?
P1 Se2 Ag5 94.9(2) . . ?
P2 Se3 Ag5 97.4(2) . . ?
P2 Se4 Ag3 88.9(2) . . ?
P2 Se4 Ag6 101.3(2) . . ?
Ag3 Se4 Ag6 64.00(8) . . ?
P3 Se5 Ag6 99.9(2) . . ?
P3 Se5 Ag5 97.6(2) . . ?
Ag6 Se5 Ag5 75.67(10) . . ?
P3 Se6 Ag2 105.4(2) . . ?
P4 Se7 Ag8 97.7(2) . . ?
P4 Se8 Ag6 99.3(2) 8_656 . ?
P4 Se8 Ag4 94.71(19) 8_656 . ?
Ag6 Se8 Ag4 67.94(8) . . ?
O1 P1 O2 100.8(11) . . ?
O1 P1 Se2 110.6(9) . . ?
O2 P1 Se2 112.7(9) . . ?
O1 P1 Se1 111.3(10) . . ?
O2 P1 Se1 104.9(9) . . ?
Se2 P1 Se1 115.4(3) . . ?
O3 P2 O4 100.4(12) . . ?
O3 P2 Se3 108.6(8) . . ?
O4 P2 Se3 109.8(8) . . ?
O3 P2 Se4 113.2(8) . . ?
O4 P2 Se4 108.2(9) . . ?
Se3 P2 Se4 115.5(3) . . ?
O5 P3 O6 97.3(13) . . ?
O5 P3 Se6 107.8(10) . . ?
O6 P3 Se6 111.6(10) . . ?
O5 P3 Se5 110.1(10) . . ?
O6 P3 Se5 106.7(10) . . ?
Se6 P3 Se5 120.9(3) . . ?
O7 P4 O8 101.8(9) . . ?
O7 P4 Se7 110.1(8) . . ?
O8 P4 Se7 114.0(7) . . ?
O7 P4 Se8 110.1(8) . 11_566 ?
O8 P4 Se8 103.5(7) . 11_566 ?
Se7 P4 Se8 116.2(3) . 11_566 ?
C1 O1 P1 123.1(19) . . ?
C4 O2 P1 124(2) . . ?
C7 O3 P2 119(2) . . ?
C10 O4 P2 122(2) . . ?
C13 O5 P3 128(3) . . ?
C16 O6 P3 124(2) . . ?
C19 O7 P4 125.5(17) . . ?
C22 O8 P4 122.7(16) . . ?
C3 C1 O1 110(3) . . ?
C3 C1 C2 109(3) . . ?
O1 C1 C2 105(3) . . ?
C5 C4 O2 110(3) . . ?
C5 C4 C6 117(4) . . ?
O2 C4 C6 110(3) . . ?
C9 C7 C8 111(3) . . ?
C9 C7 O3 105(3) . . ?
C8 C7 O3 107(3) . . ?
O4 C10 C12 112(3) . . ?
O4 C10 C11 103(3) . . ?
C12 C10 C11 111(4) . . ?
O5 C13 C15 113(4) . . ?
O5 C13 C14 109(4) . . ?
C15 C13 C14 108(4) . . ?
C18 C16 O6 113(4) . . ?
C18 C16 C17 105(4) . . ?
O6 C16 C17 111(3) . . ?
O7 C19 C20 109(3) . . ?
O7 C19 C21 109(3) . . ?
C20 C19 C21 113(3) . . ?
C24 C22 C23 112(3) . . ?
C24 C22 O8 109(2) . . ?
C23 C22 O8 103(2) . . ?

loop_
_geom_bond_atom_site_label_1
_geom_bond_atom_site_label_2
_geom_bond_distance
_geom_bond_site_symmetry_2
_geom_bond_publ_flag
Ag1 Se1 2.638(3) . ?
Ag1 Ag3 2.812(3) . ?
Ag1 Rh1 2.812(3) . ?
Ag1 Ag2 2.892(3) 8_656 ?
Ag1 Ag5 2.898(3) . ?
Ag1 Ag2 2.960(3) . ?
Ag1 Ag7 3.049(3) . ?
Ag1 Ag1 3.221(4) 8_656 ?
Ag1 Ag1 3.221(4) 11_566 ?
Ag2 Se6 2.601(4) . ?
Ag2 Rh1 2.7650(19) . ?
Ag2 Ag4 2.851(2) . ?
Ag2 Ag3 2.861(3) 11_566 ?
Ag2 Ag5 2.930(3) . ?
Ag2 Ag3 2.960(3) . ?
Ag2 Ag6 3.094(3) . ?
Ag3 Se4 2.693(3) . ?
Ag3 Rh1 2.7827(19) . ?
Ag3 Ag6 2.856(3) . ?
Ag3 Ag4 2.869(2) 8_656 ?
Ag3 Ag4 2.921(3) . ?
Ag3 Ag5 3.001(3) . ?
Ag4 Se8 2.648(3) . ?
Ag4 Rh1 2.791(3) . ?
Ag4 Ag8 2.930(3) . ?
Ag4 Ag6 2.952(3) . ?
Ag4 Ag4 2.959(3) 11_566 ?
Ag4 Ag4 2.959(3) 8_656 ?
Ag5 Se3 2.613(4) . ?
Ag5 Se2 2.636(4) . ?
Ag5 Se5 2.643(4) . ?
Ag5 Ag6 3.223(3) . ?
Ag6 Se5 2.611(3) . ?
Ag6 Se8 2.635(3) . ?
Ag6 Se4 2.698(3) . ?
Ag7 Se1 2.631(3) . ?
Ag7 Se1 2.631(3) 11_566 ?
Ag7 Se1 2.631(3) 8_656 ?
Ag8 Se7 2.603(2) . ?
Ag8 Se7 2.603(2) 8_656 ?
Ag8 Se7 2.603(2) 11_566 ?
Se1 P1 2.178(9) . ?
Se2 P1 2.160(9) . ?
Se3 P2 2.138(8) . ?
Se4 P2 2.176(8) . ?
Se5 P3 2.161(8) . ?
Se6 P3 2.114(8) . ?
Se7 P4 2.137(7) . ?
Se8 P4 2.189(7) 8_656 ?
P1 O1 1.566(19) . ?
P1 O2 1.57(2) . ?
P2 O3 1.56(2) . ?
P2 O4 1.58(2) . ?
P3 O5 1.55(2) . ?
P3 O6 1.56(2) . ?
P4 O7 1.563(18) . ?
P4 O8 1.577(17) . ?
O1 C1 1.47(4) . ?
O2 C4 1.43(4) . ?
O3 C7 1.53(3) . ?
O4 C10 1.46(4) . ?
O5 C13 1.44(5) . ?
O6 C16 1.41(4) . ?
O7 C19 1.45(3) . ?
O8 C22 1.52(3) . ?
C1 C3 1.47(5) . ?
C1 C2 1.52(6) . ?
C4 C5 1.43(5) . ?
C4 C6 1.50(5) . ?
C7 C9 1.49(4) . ?
C7 C8 1.50(5) . ?
C10 C12 1.46(5) . ?
C10 C11 1.54(6) . ?
C13 C15 1.46(7) . ?
C13 C14 1.56(6) . ?
C16 C18 1.40(5) . ?
C16 C17 1.57(5) . ?
C19 C20 1.47(5) . ?
C19 C21 1.49(5) . ?
C22 C24 1.50(4) . ?
C22 C23 1.52(4) . ?

loop_
_platon_squeeze_void_nr
_platon_squeeze_void_average_x
_platon_squeeze_void_average_y
_platon_squeeze_void_average_z
_platon_squeeze_void_volume
_platon_squeeze_void_count_electrons
_platon_squeeze_void_content
1 0.000 0.000 0.000 581 175 ' '
2 0.500 0.000 0.000 922 286 ' '
3 0.500 0.000 0.186 7 1 ' '
4 0.000 0.000 0.500 922 286 ' '
5 0.500 0.000 0.500 922 286 ' '
6 0.314 0.000 0.500 7 1 ' '
7 0.686 0.000 0.500 7 1 ' '
8 0.500 0.000 0.814 7 1 ' '
9 0.000 0.186 0.500 7 1 ' '
10 0.000 0.500 0.000 922 286 ' '
11 0.500 0.315 0.000 8 1 ' '
12 0.000 0.500 0.500 922 286 ' '
13 0.500 0.500 0.500 581 175 ' '
14 0.500 0.500 0.000 922 286 ' '
15 0.186 0.500 0.000 7 1 ' '
16 0.814 0.500 0.000 7 1 ' '
17 0.000 0.500 0.314 7 1 ' '
18 0.000 0.500 0.686 7 1 ' '
19 0.500 0.686 0.000 7 1 ' '
20 0.000 0.814 0.500 7 1 ' '
